data_7156654
loop_
_publ_author_name
'Mino, Takashi'
'Yamaguchi, Daiki'
'Masuda, Chihiro'
'Youda, Junpei'
'Ebisawa, Toshibumi'
'Yoshida, Yasushi'
'Sakamoto, Masami'

_publ_section_title
;
 Synthesis and application of P,olefin type axially chiral ligands with
 sec-alkyl groups.
;
_journal_issue 6
_journal_name_full 'Organic &amp; biomolecular chemistry'
_journal_page_first 1455
_journal_page_last 1465
_journal_paper_doi 10.1039/c9ob00075e
_journal_volume 17
_journal_year 2019
_chemical_absolute_configuration unk
_chemical_formula_sum 'C42 H41 Cl3 N P'
_chemical_formula_weight 697.08
_space_group_crystal_system orthorhombic
_space_group_IT_number 19
_space_group_name_Hall 'P 2ac 2ab'
_space_group_name_H-M_alt 'P 21 21 21'
_symmetry_space_group_name_Hall 'P 2ac 2ab'
_symmetry_space_group_name_H-M 'P 21 21 21'
_atom_sites_solution_hydrogens geom
_atom_sites_solution_primary direct
_atom_sites_solution_secondary difmap
_audit_update_record
;
2018-09-28 deposited with the CCDC.
2019-01-17 downloaded from the CCDC.
;
_cell_angle_alpha 90
_cell_angle_beta 90
_cell_angle_gamma 90
_cell_formula_units_Z 4
_cell_length_a 10.14120(10)
_cell_length_b 17.5089(2)
_cell_length_c 19.7319(3)
_cell_measurement_reflns_used 9926
_cell_measurement_temperature 173
_cell_measurement_theta_max 68.2675
_cell_measurement_theta_min 2.2391
_cell_volume 3503.62(8)
_computing_cell_refinement 'SAINT V8.34A (Bruker AXS Inc., 2013)'
_computing_data_reduction 'SAINT V8.34A (Bruker AXS Inc., 2013)'
_computing_structure_refinement 'SHELXL-2014 (Sheldrick, 2014)'
_diffrn_ambient_temperature 173
_diffrn_detector_area_resol_mean 8.3333
_diffrn_measured_fraction_theta_full 0.994
_diffrn_measured_fraction_theta_max 0.994
_diffrn_measurement_device_type goniometer
_diffrn_radiation_wavelength 1.54178
_diffrn_reflns_av_R_equivalents 0.0212
_diffrn_reflns_av_unetI/netI 0.0418
_diffrn_reflns_limit_h_max 12
_diffrn_reflns_limit_h_min -11
_diffrn_reflns_limit_k_max 20
_diffrn_reflns_limit_k_min -21
_diffrn_reflns_limit_l_max 16
_diffrn_reflns_limit_l_min -23
_diffrn_reflns_number 16906
_diffrn_reflns_theta_full 68.26
_diffrn_reflns_theta_max 68.26
_diffrn_reflns_theta_min 3.38
_exptl_absorpt_coefficient_mu 3.034
_exptl_absorpt_correction_T_max 0.75
_exptl_absorpt_correction_T_min 0.58
_exptl_absorpt_correction_type multi-scan
_exptl_absorpt_process_details 'SADABS V2014/2 (Bruker AXS Inc.)'
_exptl_crystal_colour colourless
_exptl_crystal_density_diffrn 1.322
_exptl_crystal_density_method 'not measured'
_exptl_crystal_description prismatic
_exptl_crystal_F_000 1464
_exptl_crystal_size_max 0.400
_exptl_crystal_size_mid 0.300
_exptl_crystal_size_min 0.100
_refine_diff_density_max 0.394
_refine_diff_density_min -0.512
_refine_ls_abs_structure_details
;
Flack x determined using 2490 quotients [(I+)-(I-)]/[(I+)+(I-)]
(Parsons, Flack and Wagner, Acta Cryst. B69 (2013) 249-259).
;
_refine_ls_abs_structure_Flack 0.036(3)
_refine_ls_extinction_method none
_refine_ls_goodness_of_fit_ref 1.045
_refine_ls_hydrogen_treatment constr
_refine_ls_matrix_type full
_refine_ls_number_parameters 424
_refine_ls_number_reflns 6126
_refine_ls_number_restraints 0
_refine_ls_restrained_S_all 1.045
_refine_ls_R_factor_all 0.0392
_refine_ls_R_factor_gt 0.0389
_refine_ls_shift/su_max 0.000
_refine_ls_shift/su_mean 0.000
_refine_ls_structure_factor_coef Fsqd
_refine_ls_weighting_details 'w=1/[\s^2^(Fo^2^)+(0.0538P)^2^+1.4686P] where P=(Fo^2^+2Fc^2^)/3'
_refine_ls_weighting_scheme calc
_refine_ls_wR_factor_gt 0.1006
_refine_ls_wR_factor_ref 0.1009
_reflns_number_gt 6056
_reflns_number_total 6126
_reflns_threshold_expression 'I > 2\s(I)'
_cod_data_source_file c9ob00075e2.cif
_cod_data_source_block I_CCDC1
_cod_depositor_comments 'Adding full bibliography for 7156653--7156654.cif.'
_cod_database_code 7156654

loop_
_space_group_symop_operation_xyz
'x, y, z'
'-x+1/2, -y, z+1/2'
'-x, y+1/2, -z+1/2'
'x+1/2, -y+1/2, -z'

loop_
_atom_site_type_symbol
_atom_site_label
_atom_site_fract_x
_atom_site_fract_y
_atom_site_fract_z
_atom_site_U_iso_or_equiv
_atom_site_adp_type
_atom_site_calc_flag
_atom_site_refinement_flags_adp
_atom_site_refinement_flags_posn
_atom_site_occupancy
C C1 0.7485(3) 0.54933(15) 0.04756(14) 0.0232(5) Uani d . . 1
C C2 0.6224(3) 0.53193(14) 0.07023(12) 0.0201(5) Uani d . . 1
C C3 0.5301(3) 0.59329(15) 0.08190(12) 0.0209(5) Uani d . . 1
C C4 0.4006(3) 0.58034(16) 0.10743(13) 0.0247(5) Uani d . . 1
H H4 0.3723 0.5295 0.1159 0.03 Uiso calc U R 1
C C5 0.3161(3) 0.63983(18) 0.12000(15) 0.0302(6) Uani d . . 1
H H5 0.2314 0.6298 0.1385 0.036 Uiso calc U R 1
C C6 0.3536(3) 0.71592(17) 0.10582(16) 0.0332(7) Uani d . . 1
H H6 0.2941 0.7567 0.1141 0.04 Uiso calc U R 1
C C7 0.4761(3) 0.73026(17) 0.08010(15) 0.0311(6) Uani d . . 1
H H7 0.5008 0.7814 0.0703 0.037 Uiso calc U R 1
C C8 0.5673(3) 0.67037(15) 0.06767(13) 0.0246(5) Uani d . . 1
C C9 0.6940(3) 0.68434(15) 0.04123(15) 0.0291(6) Uani d . . 1
H H9 0.719 0.7351 0.0299 0.035 Uiso calc U R 1
C C10 0.7808(3) 0.62659(16) 0.03171(16) 0.0301(6) Uani d . . 1
H H10 0.8656 0.6378 0.0139 0.036 Uiso calc U R 1
C C11 0.9925(3) 0.51656(17) -0.01955(14) 0.0292(6) Uani d . . 1
C C12 0.9715(3) 0.5008(2) -0.08769(18) 0.0473(9) Uani d . . 1
H H12 0.899 0.4698 -0.1008 0.057 Uiso calc U R 1
C C13 1.0552(4) 0.5299(3) -0.13647(18) 0.0569(11) Uani d . . 1
H H13 1.0385 0.5197 -0.183 0.068 Uiso calc U R 1
C C14 1.1630(3) 0.5738(2) -0.11845(17) 0.0417(8) Uani d . . 1
H H14 1.2201 0.5937 -0.1523 0.05 Uiso calc U R 1
C C15 1.1868(3) 0.58822(17) -0.05086(16) 0.0325(6) Uani d . . 1
H H15 1.2613 0.6177 -0.0378 0.039 Uiso calc U R 1
C C16 1.1019(3) 0.55972(16) -0.00186(15) 0.0290(6) Uani d . . 1
H H16 1.119 0.5699 0.0446 0.035 Uiso calc U R 1
C C17 0.9688(3) 0.49105(16) 0.12139(15) 0.0275(6) Uani d . . 1
C C18 0.9455(3) 0.5496(2) 0.16709(16) 0.0374(7) Uani d . . 1
H H18 0.8777 0.5856 0.1581 0.045 Uiso calc U R 1
C C19 1.0197(4) 0.5561(2) 0.22575(18) 0.0490(9) Uani d . . 1
H H19 1.0011 0.596 0.257 0.059 Uiso calc U R 1
C C20 1.1198(4) 0.5055(2) 0.23921(18) 0.0481(8) Uani d . . 1
H H20 1.172 0.5111 0.2789 0.058 Uiso calc U R 1
C C21 1.1437(4) 0.4467(2) 0.1945(2) 0.0493(9) Uani d . . 1
H H21 1.2121 0.4111 0.2037 0.059 Uiso calc U R 1
C C22 1.0685(3) 0.43907(19) 0.13631(18) 0.0391(7) Uani d . . 1
H H22 1.0852 0.3978 0.1062 0.047 Uiso calc U R 1
C C23 0.5631(3) 0.43725(16) 0.15623(13) 0.0257(5) Uani d . . 1
H H23A 0.4821 0.4065 0.1625 0.031 Uiso calc U R 1
H H23B 0.5519 0.4851 0.1824 0.031 Uiso calc U R 1
C C24 0.6773(3) 0.39380(16) 0.18555(14) 0.0269(6) Uani d . . 1
H H24 0.7138 0.3533 0.1595 0.032 Uiso calc U R 1
C C25 0.7297(3) 0.40842(17) 0.24502(14) 0.0301(6) Uani d . . 1
H H25 0.6944 0.4511 0.2686 0.036 Uiso calc U R 1
C C26 0.8362(3) 0.36699(17) 0.27973(14) 0.0297(6) Uani d . . 1
C C27 0.8717(4) 0.3882(2) 0.34536(16) 0.0392(7) Uani d . . 1
H H27 0.8268 0.4293 0.3667 0.047 Uiso calc U R 1
C C28 0.9701(4) 0.3510(3) 0.37965(18) 0.0507(10) Uani d . . 1
H H28 0.9919 0.3661 0.4245 0.061 Uiso calc U R 1
C C29 1.0375(5) 0.2917(3) 0.3493(2) 0.0611(12) Uani d . . 1
H H29 1.1053 0.2655 0.3731 0.073 Uiso calc U R 1
C C30 1.0048(5) 0.2709(2) 0.2838(3) 0.0634(12) Uani d . . 1
H H30 1.0524 0.2311 0.262 0.076 Uiso calc U R 1
C C31 0.9044(4) 0.30700(19) 0.24974(18) 0.0444(8) Uani d . . 1
H H31 0.8814 0.2908 0.2053 0.053 Uiso calc U R 1
C C32 0.5919(2) 0.39299(14) 0.03622(13) 0.0213(5) Uani d . . 1
H H32 0.681 0.37 0.0437 0.026 Uiso calc U R 1
C C33 0.4864(3) 0.33076(15) 0.04817(14) 0.0254(5) Uani d . . 1
H H33 0.4899 0.3137 0.0965 0.03 Uiso calc U R 1
C C34 0.5160(3) 0.26277(16) 0.00170(16) 0.0315(6) Uani d . . 1
H H34A 0.4507 0.2218 0.0098 0.038 Uiso calc U R 1
H H34B 0.6047 0.2423 0.0121 0.038 Uiso calc U R 1
C C35 0.5104(3) 0.28782(17) -0.07278(16) 0.0323(6) Uani d . . 1
H H35 0.5303 0.2434 -0.1029 0.039 Uiso calc U R 1
C C36 0.3723(3) 0.31872(19) -0.08848(16) 0.0355(7) Uani d . . 1
H H36A 0.3679 0.3351 -0.1364 0.043 Uiso calc U R 1
H H36B 0.3061 0.2779 -0.0815 0.043 Uiso calc U R 1
C C37 0.3411(3) 0.38653(17) -0.04210(16) 0.0326(6) Uani d . . 1
H H37 0.2508 0.4064 -0.0524 0.039 Uiso calc U R 1
C C38 0.4433(3) 0.44968(16) -0.05352(14) 0.0294(6) Uani d . . 1
H H38A 0.4235 0.4936 -0.0237 0.035 Uiso calc U R 1
H H38B 0.439 0.4674 -0.1011 0.035 Uiso calc U R 1
C C39 0.5821(3) 0.41949(15) -0.03814(13) 0.0248(5) Uani d . . 1
H H39 0.6483 0.4608 -0.0466 0.03 Uiso calc U R 1
C C40 0.6126(3) 0.35069(16) -0.08378(15) 0.0309(6) Uani d . . 1
H H40A 0.6117 0.3669 -0.1319 0.037 Uiso calc U R 1
H H40B 0.7017 0.3308 -0.0732 0.037 Uiso calc U R 1
C C41 0.3485(3) 0.36161(17) 0.03241(15) 0.0302(6) Uani d . . 1
H H41A 0.329 0.4057 0.0622 0.036 Uiso calc U R 1
H H41B 0.2819 0.3215 0.0413 0.036 Uiso calc U R 1
C C42 0.5491(4) 0.68911(19) 0.25288(17) 0.0403(7) Uani d . . 1
H H42 0.5075 0.6849 0.2071 0.048 Uiso calc U R 1
Cl Cl1 0.66746(10) 0.61703(6) 0.25943(6) 0.0586(3) Uani d . . 1
Cl Cl2 0.42490(12) 0.67858(7) 0.31319(7) 0.0729(4) Uani d . . 1
Cl Cl3 0.62164(18) 0.77843(6) 0.25851(10) 0.1061(7) Uani d . . 1
N N1 0.5748(2) 0.45700(12) 0.08402(10) 0.0214(4) Uani d . . 1
P P1 0.87691(7) 0.47471(4) 0.04256(4) 0.02771(17) Uani d . . 1

loop_
_atom_site_aniso_label
_atom_site_aniso_U_11
_atom_site_aniso_U_22
_atom_site_aniso_U_33
_atom_site_aniso_U_12
_atom_site_aniso_U_13
_atom_site_aniso_U_23
C1 0.0198(12) 0.0224(12) 0.0273(12) 0.0012(10) -0.0005(10) -0.0065(10)
C2 0.0201(11) 0.0218(12) 0.0183(11) -0.0016(10) -0.0049(9) -0.0022(9)
C3 0.0198(12) 0.0247(13) 0.0183(11) 0.0004(10) -0.0035(10) -0.0016(10)
C4 0.0206(13) 0.0269(13) 0.0265(12) -0.0019(11) -0.0017(10) -0.0024(10)
C5 0.0209(13) 0.0391(16) 0.0306(13) 0.0041(12) -0.0014(11) -0.0078(12)
C6 0.0315(16) 0.0308(14) 0.0372(15) 0.0121(12) -0.0054(12) -0.0063(11)
C7 0.0361(16) 0.0233(13) 0.0340(14) 0.0053(12) -0.0055(13) 0.0002(11)
C8 0.0274(13) 0.0239(12) 0.0227(12) -0.0007(11) -0.0052(10) -0.0017(10)
C9 0.0338(15) 0.0211(12) 0.0325(14) -0.0053(11) -0.0006(12) 0.0016(11)
C10 0.0221(13) 0.0289(14) 0.0392(15) -0.0052(11) 0.0021(12) -0.0024(12)
C11 0.0189(13) 0.0364(15) 0.0324(14) 0.0028(12) 0.0032(11) -0.0083(12)
C12 0.0305(16) 0.075(3) 0.0359(17) -0.0038(17) -0.0023(14) -0.0217(17)
C13 0.049(2) 0.094(3) 0.0271(15) 0.005(2) 0.0015(14) -0.0148(18)
C14 0.0350(17) 0.053(2) 0.0367(16) 0.0108(15) 0.0111(14) 0.0036(14)
C15 0.0274(14) 0.0304(14) 0.0396(15) 0.0033(12) 0.0046(12) 0.0016(12)
C16 0.0268(14) 0.0321(14) 0.0280(13) -0.0013(12) -0.0010(11) -0.0027(11)
C17 0.0198(12) 0.0285(14) 0.0341(14) -0.0009(11) 0.0058(11) 0.0067(11)
C18 0.0336(16) 0.0439(17) 0.0347(15) 0.0125(14) 0.0003(12) -0.0003(13)
C19 0.052(2) 0.061(2) 0.0346(16) 0.0113(18) -0.0017(15) -0.0050(16)
C20 0.0421(18) 0.068(2) 0.0344(16) 0.0057(18) -0.0044(15) 0.0129(16)
C21 0.0365(19) 0.060(2) 0.0510(19) 0.0169(16) -0.0026(15) 0.0214(18)
C22 0.0324(16) 0.0343(16) 0.0504(18) 0.0083(14) 0.0075(14) 0.0081(14)
C23 0.0300(14) 0.0255(13) 0.0216(12) -0.0021(11) 0.0001(11) -0.0012(10)
C24 0.0341(14) 0.0241(13) 0.0225(12) 0.0000(12) 0.0003(11) -0.0003(10)
C25 0.0343(15) 0.0303(13) 0.0257(13) 0.0024(12) 0.0018(12) -0.0042(11)
C26 0.0324(15) 0.0297(13) 0.0269(13) -0.0048(12) -0.0028(11) 0.0044(11)
C27 0.0404(17) 0.0489(18) 0.0282(14) -0.0073(16) -0.0044(13) -0.0013(13)
C28 0.048(2) 0.069(3) 0.0351(16) -0.0177(19) -0.0168(16) 0.0113(17)
C29 0.051(2) 0.058(2) 0.075(3) -0.006(2) -0.032(2) 0.026(2)
C30 0.063(3) 0.043(2) 0.084(3) 0.016(2) -0.023(2) -0.001(2)
C31 0.052(2) 0.0396(17) 0.0414(17) 0.0089(15) -0.0155(16) -0.0068(14)
C32 0.0175(12) 0.0212(11) 0.0251(12) -0.0002(10) -0.0021(10) -0.0011(10)
C33 0.0283(14) 0.0213(12) 0.0265(12) -0.0032(11) -0.0002(11) 0.0008(11)
C34 0.0324(15) 0.0208(13) 0.0412(15) -0.0018(12) -0.0007(13) -0.0046(12)
C35 0.0316(15) 0.0302(14) 0.0351(15) -0.0014(12) -0.0018(12) -0.0151(12)
C36 0.0311(15) 0.0394(16) 0.0361(15) -0.0060(13) -0.0066(13) -0.0106(13)
C37 0.0205(13) 0.0388(15) 0.0385(15) 0.0020(12) -0.0077(12) -0.0075(13)
C38 0.0323(15) 0.0297(13) 0.0263(13) 0.0025(12) -0.0082(11) -0.0012(11)
C39 0.0238(13) 0.0257(12) 0.0251(12) -0.0034(10) 0.0020(11) -0.0023(10)
C40 0.0309(14) 0.0350(15) 0.0269(13) -0.0006(13) 0.0025(12) -0.0081(11)
C41 0.0210(13) 0.0315(14) 0.0380(15) -0.0058(11) 0.0025(11) -0.0090(12)
C42 0.0425(18) 0.0410(17) 0.0374(16) -0.0002(14) 0.0043(14) -0.0051(14)
Cl1 0.0503(5) 0.0560(5) 0.0694(6) 0.0165(4) -0.0036(4) -0.0045(4)
Cl2 0.0662(7) 0.0622(6) 0.0902(8) -0.0092(5) 0.0415(6) -0.0144(6)
Cl3 0.1172(12) 0.0429(5) 0.1582(15) -0.0272(7) 0.0820(12) -0.0293(7)
N1 0.0241(10) 0.0205(10) 0.0196(10) -0.0025(9) -0.0006(8) -0.0001(8)
P1 0.0172(3) 0.0248(3) 0.0412(4) -0.0006(3) 0.0019(3) -0.0073(3)

loop_
_atom_type_symbol
_atom_type_description
_atom_type_scat_dispersion_real
_atom_type_scat_dispersion_imag
_atom_type_scat_source
C C 0.0181 0.0091 'International Tables Vol C Tables 4.2.6.8 and 6.1.1.4'
H H 0.0000 0.0000 'International Tables Vol C Tables 4.2.6.8 and 6.1.1.4'
N N 0.0311 0.0180 'International Tables Vol C Tables 4.2.6.8 and 6.1.1.4'
P P 0.2955 0.4335 'International Tables Vol C Tables 4.2.6.8 and 6.1.1.4'
Cl Cl 0.3639 0.7018 'International Tables Vol C Tables 4.2.6.8 and 6.1.1.4'

loop_
_geom_angle_atom_site_label_1
_geom_angle_atom_site_label_2
_geom_angle_atom_site_label_3
_geom_angle
C2 C1 C10 119.4(2)
C2 C1 P1 120.8(2)
C10 C1 P1 119.8(2)
C1 C2 N1 125.2(2)
C1 C2 C3 119.0(2)
N1 C2 C3 115.8(2)
C4 C3 C8 117.6(2)
C4 C3 C2 122.4(2)
C8 C3 C2 120.0(2)
C5 C4 C3 121.3(3)
C5 C4 H4 119.4
C3 C4 H4 119.4
C4 C5 C6 120.8(3)
C4 C5 H5 119.6
C6 C5 H5 119.6
C7 C6 C5 119.5(3)
C7 C6 H6 120.3
C5 C6 H6 120.3
C6 C7 C8 121.4(3)
C6 C7 H7 119.3
C8 C7 H7 119.3
C9 C8 C7 122.0(3)
C9 C8 C3 118.6(2)
C7 C8 C3 119.4(3)
C10 C9 C8 121.0(3)
C10 C9 H9 119.5
C8 C9 H9 119.5
C9 C10 C1 121.9(3)
C9 C10 H10 119.0
C1 C10 H10 119.0
C16 C11 C12 118.3(3)
C16 C11 P1 123.8(2)
C12 C11 P1 117.8(2)
C13 C12 C11 120.5(3)
C13 C12 H12 119.8
C11 C12 H12 119.8
C12 C13 C14 120.8(3)
C12 C13 H13 119.6
C14 C13 H13 119.6
C15 C14 C13 119.3(3)
C15 C14 H14 120.4
C13 C14 H14 120.4
C14 C15 C16 120.0(3)
C14 C15 H15 120.0
C16 C15 H15 120.0
C11 C16 C15 121.1(3)
C11 C16 H16 119.4
C15 C16 H16 119.4
C18 C17 C22 118.0(3)
C18 C17 P1 125.5(2)
C22 C17 P1 116.5(2)
C17 C18 C19 120.8(3)
C17 C18 H18 119.6
C19 C18 H18 119.6
C20 C19 C18 120.7(3)
C20 C19 H19 119.7
C18 C19 H19 119.7
C19 C20 C21 119.2(3)
C19 C20 H20 120.4
C21 C20 H20 120.4
C20 C21 C22 120.4(3)
C20 C21 H21 119.8
C22 C21 H21 119.8
C21 C22 C17 120.8(3)
C21 C22 H22 119.6
C17 C22 H22 119.6
N1 C23 C24 115.5(2)
N1 C23 H23A 108.4
C24 C23 H23A 108.4
N1 C23 H23B 108.4
C24 C23 H23B 108.4
H23A C23 H23B 107.5
C25 C24 C23 123.9(3)
C25 C24 H24 118.1
C23 C24 H24 118.1
C24 C25 C26 128.1(3)
C24 C25 H25 115.9
C26 C25 H25 115.9
C31 C26 C27 117.9(3)
C31 C26 C25 122.7(3)
C27 C26 C25 119.4(3)
C28 C27 C26 121.3(3)
C28 C27 H27 119.3
C26 C27 H27 119.3
C27 C28 C29 120.3(3)
C27 C28 H28 119.8
C29 C28 H28 119.8
C28 C29 C30 118.9(4)
C28 C29 H29 120.5
C30 C29 H29 120.5
C31 C30 C29 120.9(4)
C31 C30 H30 119.5
C29 C30 H30 119.5
C30 C31 C26 120.5(3)
C30 C31 H31 119.7
C26 C31 H31 119.7
N1 C32 C39 111.8(2)
N1 C32 C33 110.9(2)
C39 C32 C33 108.2(2)
N1 C32 H32 108.6
C39 C32 H32 108.6
C33 C32 H32 108.6
C41 C33 C34 109.4(2)
C41 C33 C32 110.7(2)
C34 C33 C32 108.7(2)
C41 C33 H33 109.4
C34 C33 H33 109.4
C32 C33 H33 109.4
C33 C34 C35 110.1(2)
C33 C34 H34A 109.6
C35 C34 H34A 109.6
C33 C34 H34B 109.6
C35 C34 H34B 109.6
H34A C34 H34B 108.2
C40 C35 C36 109.7(3)
C40 C35 C34 108.4(2)
C36 C35 C34 109.2(3)
C40 C35 H35 109.8
C36 C35 H35 109.8
C34 C35 H35 109.8
C37 C36 C35 110.0(2)
C37 C36 H36A 109.7
C35 C36 H36A 109.7
C37 C36 H36B 109.7
C35 C36 H36B 109.7
H36A C36 H36B 108.2
C36 C37 C38 109.4(3)
C36 C37 C41 110.0(3)
C38 C37 C41 108.2(2)
C36 C37 H37 109.7
C38 C37 H37 109.7
C41 C37 H37 109.7
C37 C38 C39 110.1(2)
C37 C38 H38A 109.6
C39 C38 H38A 109.6
C37 C38 H38B 109.6
C39 C38 H38B 109.6
H38A C38 H38B 108.2
C38 C39 C40 109.8(2)
C38 C39 C32 110.6(2)
C40 C39 C32 108.0(2)
C38 C39 H39 109.5
C40 C39 H39 109.5
C32 C39 H39 109.5
C35 C40 C39 110.2(2)
C35 C40 H40A 109.6
C39 C40 H40A 109.6
C35 C40 H40B 109.6
C39 C40 H40B 109.6
H40A C40 H40B 108.1
C33 C41 C37 109.8(2)
C33 C41 H41A 109.7
C37 C41 H41A 109.7
C33 C41 H41B 109.7
C37 C41 H41B 109.7
H41A C41 H41B 108.2
Cl3 C42 Cl2 111.02(18)
Cl3 C42 Cl1 110.9(2)
Cl2 C42 Cl1 111.70(19)
Cl3 C42 H42 107.7
Cl2 C42 H42 107.7
Cl1 C42 H42 107.7
C2 N1 C23 115.4(2)
C2 N1 C32 122.5(2)
C23 N1 C32 116.8(2)
C17 P1 C11 100.27(13)
C17 P1 C1 101.68(13)
C11 P1 C1 101.68(13)

loop_
_geom_bond_atom_site_label_1
_geom_bond_atom_site_label_2
_geom_bond_distance
C1 C2 1.389(4)
C1 C10 1.426(4)
C1 P1 1.848(3)
C2 N1 1.424(3)
C2 C3 1.443(4)
C3 C4 1.424(4)
C3 C8 1.429(4)
C4 C5 1.372(4)
C4 H4 0.95
C5 C6 1.413(5)
C5 H5 0.95
C6 C7 1.365(5)
C6 H6 0.95
C7 C8 1.420(4)
C7 H7 0.95
C8 C9 1.408(4)
C9 C10 1.353(4)
C9 H9 0.95
C10 H10 0.95
C11 C16 1.387(4)
C11 C12 1.389(4)
C11 P1 1.847(3)
C12 C13 1.381(6)
C12 H12 0.95
C13 C14 1.382(6)
C13 H13 0.95
C14 C15 1.379(5)
C14 H14 0.95
C15 C16 1.387(4)
C15 H15 0.95
C16 H16 0.95
C17 C18 1.385(5)
C17 C22 1.392(4)
C17 P1 1.836(3)
C18 C19 1.386(5)
C18 H18 0.95
C19 C20 1.373(5)
C19 H19 0.95
C20 C21 1.377(6)
C20 H20 0.95
C21 C22 1.385(6)
C21 H21 0.95
C22 H22 0.95
C23 N1 1.471(3)
C23 C24 1.501(4)
C23 H23A 0.99
C23 H23B 0.99
C24 C25 1.314(4)
C24 H24 0.95
C25 C26 1.470(4)
C25 H25 0.95
C26 C31 1.390(5)
C26 C27 1.394(4)
C27 C28 1.370(5)
C27 H27 0.95
C28 C29 1.379(7)
C28 H28 0.95
C29 C30 1.384(7)
C29 H29 0.95
C30 C31 1.373(6)
C30 H30 0.95
C31 H31 0.95
C32 N1 1.475(3)
C32 C39 1.542(4)
C32 C33 1.545(4)
C32 H32 1.0
C33 C41 1.531(4)
C33 C34 1.532(4)
C33 H33 1.0
C34 C35 1.535(4)
C34 H34A 0.99
C34 H34B 0.99
C35 C40 1.528(4)
C35 C36 1.533(4)
C35 H35 1.0
C36 C37 1.532(4)
C36 H36A 0.99
C36 H36B 0.99
C37 C38 1.532(4)
C37 C41 1.535(4)
C37 H37 1.0
C38 C39 1.534(4)
C38 H38A 0.99
C38 H38B 0.99
C39 C40 1.536(4)
C39 H39 1.0
C40 H40A 0.99
C40 H40B 0.99
C41 H41A 0.99
C41 H41B 0.99
C42 Cl3 1.732(3)
C42 Cl2 1.743(3)
C42 Cl1 1.746(4)
C42 H42 1.0

loop_
_geom_torsion_atom_site_label_1
_geom_torsion_atom_site_label_2
_geom_torsion_atom_site_label_3
_geom_torsion_atom_site_label_4
_geom_torsion
C10 C1 C2 N1 176.1(2)
P1 C1 C2 N1 -7.5(3)
C10 C1 C2 C3 -4.5(4)
P1 C1 C2 C3 171.91(18)
C1 C2 C3 C4 -177.7(2)
N1 C2 C3 C4 1.7(3)
C1 C2 C3 C8 2.4(3)
N1 C2 C3 C8 -178.2(2)
C8 C3 C4 C5 -2.0(4)
C2 C3 C4 C5 178.0(2)
C3 C4 C5 C6 2.1(4)
C4 C5 C6 C7 -0.8(4)
C5 C6 C7 C8 -0.5(4)
C6 C7 C8 C9 -179.9(3)
C6 C7 C8 C3 0.5(4)
C4 C3 C8 C9 -178.9(2)
C2 C3 C8 C9 1.1(4)
C4 C3 C8 C7 0.8(4)
C2 C3 C8 C7 -179.3(2)
C7 C8 C9 C10 178.0(3)
C3 C8 C9 C10 -2.4(4)
C8 C9 C10 C1 0.2(5)
C2 C1 C10 C9 3.3(4)
P1 C1 C10 C9 -173.1(2)
C16 C11 C12 C13 -2.3(6)
P1 C11 C12 C13 -179.4(3)
C11 C12 C13 C14 1.5(7)
C12 C13 C14 C15 0.2(6)
C13 C14 C15 C16 -0.9(5)
C12 C11 C16 C15 1.6(5)
P1 C11 C16 C15 178.5(2)
C14 C15 C16 C11 0.0(5)
C22 C17 C18 C19 0.2(5)
P1 C17 C18 C19 179.1(3)
C17 C18 C19 C20 1.3(6)
C18 C19 C20 C21 -1.7(6)
C19 C20 C21 C22 0.7(6)
C20 C21 C22 C17 0.8(5)
C18 C17 C22 C21 -1.3(5)
P1 C17 C22 C21 179.8(3)
N1 C23 C24 C25 136.9(3)
C23 C24 C25 C26 176.4(3)
C24 C25 C26 C31 5.0(5)
C24 C25 C26 C27 -175.3(3)
C31 C26 C27 C28 -0.4(5)
C25 C26 C27 C28 179.8(3)
C26 C27 C28 C29 0.7(6)
C27 C28 C29 C30 0.4(6)
C28 C29 C30 C31 -1.8(7)
C29 C30 C31 C26 2.1(7)
C27 C26 C31 C30 -0.9(6)
C25 C26 C31 C30 178.8(4)
N1 C32 C33 C41 64.8(3)
C39 C32 C33 C41 -58.2(3)
N1 C32 C33 C34 -175.0(2)
C39 C32 C33 C34 61.9(3)
C41 C33 C34 C35 60.0(3)
C32 C33 C34 C35 -61.0(3)
C33 C34 C35 C40 59.6(3)
C33 C34 C35 C36 -59.9(3)
C40 C35 C36 C37 -59.6(3)
C34 C35 C36 C37 59.2(3)
C35 C36 C37 C38 59.7(3)
C35 C36 C37 C41 -59.0(3)
C36 C37 C38 C39 -59.3(3)
C41 C37 C38 C39 60.5(3)
C37 C38 C39 C40 58.6(3)
C37 C38 C39 C32 -60.4(3)
N1 C32 C39 C38 -64.5(3)
C33 C32 C39 C38 57.9(3)
N1 C32 C39 C40 175.3(2)
C33 C32 C39 C40 -62.2(3)
C36 C35 C40 C39 58.7(3)
C34 C35 C40 C39 -60.5(3)
C38 C39 C40 C35 -58.3(3)
C32 C39 C40 C35 62.3(3)
C34 C33 C41 C37 -59.1(3)
C32 C33 C41 C37 60.6(3)
C36 C37 C41 C33 58.9(3)
C38 C37 C41 C33 -60.5(3)
C1 C2 N1 C23 105.0(3)
C3 C2 N1 C23 -74.4(3)
C1 C2 N1 C32 -48.4(4)
C3 C2 N1 C32 132.2(2)
C24 C23 N1 C2 -96.7(3)
C24 C23 N1 C32 58.3(3)
C39 C32 N1 C2 -35.5(3)
C33 C32 N1 C2 -156.4(2)
C39 C32 N1 C23 171.5(2)
C33 C32 N1 C23 50.6(3)
C18 C17 P1 C11 100.3(3)
C22 C17 P1 C11 -80.8(2)
C18 C17 P1 C1 -4.0(3)
C22 C17 P1 C1 174.9(2)
C16 C11 P1 C17 -10.6(3)
C12 C11 P1 C17 166.4(3)
C16 C11 P1 C1 93.7(3)
C12 C11 P1 C1 -89.3(3)
C2 C1 P1 C17 -98.6(2)
C10 C1 P1 C17 77.8(2)
C2 C1 P1 C11 158.2(2)
C10 C1 P1 C11 -25.4(3)
